data_7720470
loop_
_publ_author_name
'Gong, Yi'
'Shibata, Kaname'
'Michiue, Kenji'
'Gbertyo, Joseph'
'Rais, Zaid'
'Elsegood, Mark R. J.'
'Prior, Timothy J.'
'Redshaw, Carl'

_publ_section_title
;
 Phenoxybis(imine) complexes of vanadium: structure, ethylene
 polymerization, and ring opening polymerization of &#x3b5;-caprolactone.
;
_journal_issue 4
_journal_name_full 'Dalton transactions (Cambridge, England : 2003)'
_journal_page_first 1866
_journal_page_last 1881
_journal_paper_doi 10.1039/d5dt02846a
_journal_volume 55
_journal_year 2026
_chemical_formula_moiety 'C50 H50 N4 O3 V'
_chemical_formula_sum 'C50 H50 N4 O3 V'
_chemical_formula_weight 805.88
_chemical_properties_physical Air-sensitive,Moisture-sensitive
_space_group_crystal_system monoclinic
_space_group_IT_number 14
_space_group_name_Hall '-P 2yn'
_space_group_name_H-M_alt 'P 1 21/n 1'
_atom_sites_solution_hydrogens geom
_atom_sites_solution_primary dual
_audit_creation_date 2023-05-18
_audit_creation_method
;
Olex2 1.3
(compiled 2020.11.12 svn.r5f609507 for OlexSys, GUI svn.r6272)
;
_audit_update_record
;
2025-01-20 deposited with the CCDC.	2025-12-16 downloaded from the CCDC.
;
_cell_angle_alpha 90
_cell_angle_beta 96.2020(10)
_cell_angle_gamma 90
_cell_formula_units_Z 2
_cell_length_a 8.39860(10)
_cell_length_b 22.0578(3)
_cell_length_c 11.60800(10)
_cell_measurement_reflns_used 16465
_cell_measurement_temperature 99.99(10)
_cell_measurement_theta_max 74.9460
_cell_measurement_theta_min 4.0030
_cell_volume 2137.85(4)
_computing_cell_refinement 'CrysAlisPro 1.171.42.90a (Rigaku OD, 2023)'
_computing_data_collection 'CrysAlisPro 1.171.42.90a (Rigaku OD, 2023)'
_computing_data_reduction 'CrysAlisPro 1.171.42.90a (Rigaku OD, 2023)'
_computing_molecular_graphics 'Olex2 1.3 (Dolomanov et al., 2009)'
_computing_publication_material 'Olex2 1.3 (Dolomanov et al., 2009)'
_computing_structure_refinement 'SHELXL 2018/3 (Sheldrick, 2015)'
_computing_structure_solution 'SHELXT  (Sheldrick, 2015)'
_diffrn_ambient_environment N~2~
_diffrn_ambient_temperature 99.99(10)
_diffrn_detector 'Hybrid Pixel Array Detector'
_diffrn_detector_area_resol_mean 10.0000
_diffrn_detector_type HyPix
_diffrn_measured_fraction_theta_full 0.996
_diffrn_measured_fraction_theta_max 0.968
_diffrn_measurement_details
;
List of Runs (angles in degrees, time in seconds):

  # Type    Start    End  Width  t~exp~   \w     \q     \k     \f   Frames
#--------------------------------------------------------------------------
  1  \w   -119.00 -52.00   0.50    1.50    --  -48.43-160.00-152.00  134
  2  \w     39.00 117.00   0.50    1.50    --   48.43-160.00-152.00  156
  3  \w     19.00  87.00   0.50    1.50    --   48.43-117.00  -1.00  136
  4  \w     58.00 119.00   0.50    1.50    --   48.43 160.00-122.00  122
  5  \w     32.00 109.00   0.50    6.00    --  100.00-117.00  -1.00  154
  6  \w     39.00 135.00   0.50    6.00    --  100.00-160.00-152.00  192
  7  \w     58.00 158.00   0.50    6.00    --  100.00 160.00-122.00  200
  8  \w   -170.00 -81.00   0.50    6.00    -- -102.00-117.00  -1.00  178
  9  \w    -95.00 -52.00   0.50    6.00    -- -102.00 160.00-122.00   86
 10  \w   -106.00 -70.00   0.50    6.00    -- -102.00 117.00  86.00   72
 11  \w    -22.00  19.00   0.50    1.50    --  -48.43  19.00  30.00   82
 12  \w    -24.00   2.00   0.50    1.50    --  -48.43  19.00   0.00   52
 13  \w    -17.00  20.00   0.50    1.50    --  -48.43  19.00-120.00   74
 14  \w    -23.00  27.00   0.50    1.50    --   48.43 -19.00 150.00  100
 15  \w     94.00 172.00   0.50    6.00    --  100.00  30.00  90.00  156
 16  \w     58.00 112.00   0.50    6.00    --  100.00-125.00  60.00  108
 17  \w    133.00 171.00   0.50    6.00    --  100.00  45.00  60.00   76
 18  \w     28.00 102.00   0.50    6.00    --  100.00 -94.00-180.00  148
 19  \w     98.00 124.00   0.50    6.00    --  100.00  45.00  60.00   52
 20  \w     28.00  86.00   0.50    6.00    --  100.00 -94.00   0.00  116
 21  \w     39.00  66.00   0.50    6.00    --  100.00 -61.00   0.00   54
 22  \w    -68.00 -31.00   0.50    6.00    -- -102.00  61.00  90.00   74
 23  \w   -174.00-140.00   0.50    6.00    -- -102.00 -15.00-120.00   68
 24  \w    -69.00 -32.00   0.50    6.00    -- -102.00  61.00 -60.00   74
 25  \w    -68.00 -33.00   0.50    6.00    -- -102.00  61.00 -90.00   70
 26  \w     54.00  79.00   0.50    1.50    --   48.43-160.00-152.00   50
 27  \w   -119.00 -28.00   0.50    1.50    --  -48.43 -77.00 -90.00  182
 28  \w   -119.00 -28.00   0.50    1.50    --  -48.43 -77.00 150.00  182
 29  \w     36.00 119.00   0.50    1.50    --   48.43  57.00  30.00  166
;
_diffrn_measurement_device 'four-circle diffractometer'
_diffrn_measurement_device_type 'ROD, Synergy Custom system, HyPix'
_diffrn_measurement_method '\w scans'
_diffrn_orient_matrix_type 'CrysAlisPro convention (1999,Acta A55,543-557)'
_diffrn_orient_matrix_UB_11 -0.0543604000
_diffrn_orient_matrix_UB_12 -0.0508211000
_diffrn_orient_matrix_UB_13 0.0779356000
_diffrn_orient_matrix_UB_21 0.0920146000
_diffrn_orient_matrix_UB_22 -0.0468256000
_diffrn_orient_matrix_UB_23 -0.0659565000
_diffrn_orient_matrix_UB_31 0.1504013000
_diffrn_orient_matrix_UB_32 0.0100957000
_diffrn_orient_matrix_UB_33 0.0859940000
_diffrn_radiation_monochromator mirror
_diffrn_radiation_probe x-ray
_diffrn_radiation_type 'Cu K\a'
_diffrn_radiation_wavelength 1.54178
_diffrn_reflns_av_R_equivalents 0.0258
_diffrn_reflns_av_unetI/netI 0.0153
_diffrn_reflns_Laue_measured_fraction_full 0.996
_diffrn_reflns_Laue_measured_fraction_max 0.968
_diffrn_reflns_limit_h_max 10
_diffrn_reflns_limit_h_min -8
_diffrn_reflns_limit_k_max 26
_diffrn_reflns_limit_k_min -27
_diffrn_reflns_limit_l_max 14
_diffrn_reflns_limit_l_min -14
_diffrn_reflns_number 25035
_diffrn_reflns_point_group_measured_fraction_full 0.996
_diffrn_reflns_point_group_measured_fraction_max 0.968
_diffrn_reflns_theta_full 67.679
_diffrn_reflns_theta_max 75.121
_diffrn_reflns_theta_min 4.008
_diffrn_source 'Rotating-anode X-ray tube'
_diffrn_source_type 'Rigaku (Cu) X-ray Source'
_exptl_absorpt_coefficient_mu 2.304
_exptl_absorpt_correction_T_max 1.00000
_exptl_absorpt_correction_T_min 0.77972
_exptl_absorpt_correction_type multi-scan
_exptl_absorpt_process_details
;
CrysAlisPro 1.171.42.90a (Rigaku Oxford Diffraction, 2023)
Empirical absorption correction using spherical harmonics,
implemented in SCALE3 ABSPACK scaling algorithm.
;
_exptl_crystal_colour 'dark green'
_exptl_crystal_density_diffrn 1.252
_exptl_crystal_description blade
_exptl_crystal_F_000 850
_exptl_crystal_size_max 0.12
_exptl_crystal_size_mid 0.07
_exptl_crystal_size_min 0.03
_refine_diff_density_max 0.228
_refine_diff_density_min -0.255
_refine_diff_density_rms 0.032
_refine_ls_extinction_method none
_refine_ls_goodness_of_fit_ref 1.043
_refine_ls_hydrogen_treatment constr
_refine_ls_matrix_type full
_refine_ls_number_parameters 351
_refine_ls_number_reflns 4275
_refine_ls_number_restraints 19
_refine_ls_restrained_S_all 1.041
_refine_ls_R_factor_all 0.0386
_refine_ls_R_factor_gt 0.0359
_refine_ls_shift/su_max 0.001
_refine_ls_shift/su_mean 0.000
_refine_ls_structure_factor_coef Fsqd
_refine_ls_weighting_details 'w=1/[\s^2^(Fo^2^)+(0.0584P)^2^+0.4104P] where P=(Fo^2^+2Fc^2^)/3'
_refine_ls_weighting_scheme calc
_refine_ls_wR_factor_gt 0.1028
_refine_ls_wR_factor_ref 0.1046
_reflns_Friedel_coverage 0.000
_reflns_number_gt 3931
_reflns_number_total 4275
_reflns_threshold_expression 'I > 2\s(I)'
_cod_data_source_file d5dt02846a2.cif
_cod_data_source_block 1
_cod_database_code 7720470
_shelx_shelxl_version_number 2018/3
_chemical_oxdiff_formula 'C40 H40 N4 O4 V Al'
_chemical_oxdiff_usercomment 'NONMe V'
_shelx_space_group_comment
;
The symmetry employed for this shelxl refinement is uniquely defined
by the following loop, which should always be used as a source of
symmetry information in preference to the above space-group names.
They are only intended as comments.
;
_reflns_odcompleteness_completeness 99.48
_reflns_odcompleteness_iscentric 1
_reflns_odcompleteness_theta 69.95
_olex2_refinement_description
;
1. Fixed Uiso
 At 1.2 times of:
  All C(H) groups
 At 1.5 times of:
  All C(H,H,H) groups
2. Restrained distances
 C18-C23 \\sim C18A-C23A
 with sigma of 0.02
 C18-C19 \\sim C18A-C19A
 with sigma of 0.02
 C21-C20 \\sim C21A-C20A
 with sigma of 0.02
 C21-C22 \\sim C21A-C22A
 with sigma of 0.02
 C23-C22 \\sim C23A-C22A
 with sigma of 0.02
 C23-C25 \\sim C23A-C25A
 with sigma of 0.02
 C20-C22 \\sim C20A-C22A
 with sigma of 0.04
 C19-C20 \\sim C19A-C20A
 with sigma of 0.02
 C19-C24 \\sim C19A-C24A
 with sigma of 0.02
 C23-C19 \\sim C23A-C19A
 with sigma of 0.04
 C20-C24 \\sim C20A-C24A
 with sigma of 0.04
 C18-C20 \\sim C18A-C20A
 with sigma of 0.04
 C18-C22 \\sim C18A-C22A
 with sigma of 0.04
 C18-C24 \\sim C18A-C24A
 with sigma of 0.04
 C18-C25 \\sim C18A-C25A
 with sigma of 0.04
 C22-C25 \\sim C22A-C25A
 with sigma of 0.04
 C21-C23 \\sim C21A-C23A
 with sigma of 0.04
 C21-C19 \\sim C21A-C19A
 with sigma of 0.04
 N2-C18A \\sim N2-C18
 with sigma of 0.02
3. Others
 Sof(C18A)=Sof(C19A)=Sof(C20A)=Sof(H20A)=Sof(C21A)=Sof(H21A)=Sof(C22A)=
 Sof(H22A)=Sof(C23A)=Sof(C24A)=Sof(H24D)=Sof(H24E)=Sof(H24F)=Sof(C25A)=
 Sof(H25D)=Sof(H25E)=Sof(H25F)=1-FVAR(1)
 Sof(C18)=Sof(C19)=Sof(C20)=Sof(H20)=Sof(C21)=Sof(H21)=Sof(C22)=Sof(H22)=
 Sof(C23)=Sof(C24)=Sof(H24A)=Sof(H24B)=Sof(H24C)=Sof(C25)=Sof(H25A)=Sof(H25B)=
 Sof(H25C)=FVAR(1)
 Fixed Sof: V1(0.5) O2(0.5)
4.a Aromatic/amide H refined with riding coordinates:
 C3(H3), C5(H5), C8(H8), C11(H11), C12(H12), C13(H13), C17(H17), C20(H20),
 C20A(H20A), C21(H21), C21A(H21A), C22(H22), C22A(H22A)
4.b Idealised Me refined as rotating group:
 C7(H7A,H7B,H7C), C15(H15A,H15B,H15C), C16(H16A,H16B,H16C), C24(H24A,H24B,
 H24C), C24A(H24D,H24E,H24F), C25(H25A,H25B,H25C), C25A(H25D,H25E,H25F)
;
_olex2_submission_special_instructions 'No special instructions were received'
_oxdiff_exptl_absorpt_empirical_details
;
Empirical correction (ABSPACK) includes:
- Absorption correction using spherical harmonics
- Frame scaling
- Detector area scaling
;
_oxdiff_exptl_absorpt_empirical_full_max 2.169
_oxdiff_exptl_absorpt_empirical_full_min 0.722

loop_
_space_group_symop_operation_xyz
'x, y, z'
'-x+1/2, y+1/2, -z+1/2'
'-x, -y, -z'
'x-1/2, -y-1/2, z-1/2'

loop_
_atom_site_label
_atom_site_type_symbol
_atom_site_fract_x
_atom_site_fract_y
_atom_site_fract_z
_atom_site_U_iso_or_equiv
_atom_site_adp_type
_atom_site_occupancy
_atom_site_site_symmetry_order
_atom_site_calc_flag
_atom_site_refinement_flags_posn
_atom_site_refinement_flags_adp
_atom_site_refinement_flags_occupancy
_atom_site_disorder_assembly
_atom_site_disorder_group
V1 V 0.53887(5) 0.51552(2) -0.00158(3) 0.03508(13) Uani 0.5 1 d . . P A -1
O1 O 0.63238(13) 0.44825(4) 0.08638(7) 0.0501(3) Uani 1 1 d . . . A -1
O2 O 0.6781(3) 0.56395(9) 0.00101(17) 0.0520(5) Uani 0.5 1 d . . P A -1
N1 N 0.91965(14) 0.30600(5) 0.19386(10) 0.0449(3) Uani 1 1 d . . . . .
N2 N 0.43356(13) 0.53855(5) 0.14992(8) 0.0365(2) Uani 1 1 d D . . . .
C1 C 0.68669(16) 0.44544(6) 0.19730(10) 0.0387(3) Uani 1 1 d . . . . .
C2 C 0.79790(16) 0.39995(6) 0.23767(11) 0.0399(3) Uani 1 1 d . . . . .
C3 C 0.86143(15) 0.39941(6) 0.35346(11) 0.0406(3) Uani 1 1 d . . . . .
H3 H 0.938623 0.369361 0.378342 0.049 Uiso 1 1 calc R U . . .
C4 C 0.81690(16) 0.44094(6) 0.43453(11) 0.0417(3) Uani 1 1 d . . . . .
C5 C 0.70263(16) 0.48350(6) 0.39646(11) 0.0399(3) Uani 1 1 d . . . . .
H5 H 0.668092 0.511685 0.450433 0.048 Uiso 1 1 calc R U . . .
C6 C 0.63573(15) 0.48636(6) 0.28000(10) 0.0370(3) Uani 1 1 d . . . . .
C7 C 0.88533(19) 0.43751(7) 0.55977(12) 0.0526(4) Uani 1 1 d . . . . .
H7A H 0.834183 0.404223 0.597894 0.079 Uiso 1 1 calc R U . . .
H7B H 0.865354 0.475803 0.598532 0.079 Uiso 1 1 calc R U . . .
H7C H 1.000965 0.430261 0.564376 0.079 Uiso 1 1 calc R U . . .
C8 C 0.84100(17) 0.35258(6) 0.15726(11) 0.0438(3) Uani 1 1 d . . . . .
H8 H 0.809439 0.356948 0.076606 0.053 Uiso 1 1 calc R U . . .
C9 C 0.94905(17) 0.25999(6) 0.11304(12) 0.0449(3) Uani 1 1 d . . . . .
C10 C 1.10354(18) 0.25477(7) 0.07963(13) 0.0507(3) Uani 1 1 d . . . . .
C11 C 1.1334(2) 0.20771(8) 0.00491(16) 0.0635(4) Uani 1 1 d . . . . .
H11 H 1.237245 0.203428 -0.019355 0.076 Uiso 1 1 calc R U . . .
C12 C 1.0144(2) 0.16712(8) -0.03455(18) 0.0695(5) Uani 1 1 d . . . . .
H12 H 1.036658 0.135663 -0.086357 0.083 Uiso 1 1 calc R U . . .
C13 C 0.8634(2) 0.17212(8) 0.00103(16) 0.0633(4) Uani 1 1 d . . . . .
H13 H 0.782943 0.143571 -0.025389 0.076 Uiso 1 1 calc R U . . .
C14 C 0.82776(18) 0.21868(7) 0.07539(14) 0.0519(3) Uani 1 1 d . . . . .
C15 C 1.22973(18) 0.30000(8) 0.12143(16) 0.0584(4) Uani 1 1 d . . . . .
H15A H 1.206489 0.338838 0.082189 0.088 Uiso 1 1 calc R U . . .
H15B H 1.334654 0.285261 0.104172 0.088 Uiso 1 1 calc R U . . .
H15C H 1.230635 0.305487 0.205273 0.088 Uiso 1 1 calc R U . . .
C16 C 0.66304(19) 0.22450(8) 0.11333(16) 0.0603(4) Uani 1 1 d . . . . .
H16A H 0.671685 0.233528 0.196436 0.090 Uiso 1 1 calc R U . . .
H16B H 0.604611 0.186368 0.098198 0.090 Uiso 1 1 calc R U . . .
H16C H 0.605338 0.257392 0.070118 0.090 Uiso 1 1 calc R U . . .
C17 C 0.50933(16) 0.52908(6) 0.25064(10) 0.0378(3) Uani 1 1 d . . . . .
H17 H 0.478016 0.553043 0.312354 0.045 Uiso 1 1 calc R U . . .
C18 C 0.3203(9) 0.5877(3) 0.1476(10) 0.0356(13) Uani 0.549(4) 1 d D . P A 1
C18A C 0.2861(10) 0.5746(4) 0.1469(13) 0.040(2) Uani 0.451(4) 1 d D . P A 2
C19 C 0.1603(6) 0.5741(2) 0.1486(3) 0.0420(8) Uani 0.549(4) 1 d D . P A 1
C19A C 0.1393(6) 0.5450(3) 0.1407(3) 0.0412(10) Uani 0.451(4) 1 d D . P A 2
C20 C 0.0567(6) 0.6229(2) 0.1517(4) 0.0541(13) Uani 0.549(4) 1 d D . P A 1
H20 H -0.054712 0.615605 0.152457 0.065 Uiso 0.549(4) 1 calc R U P A 1
C20A C 0.0009(5) 0.5788(2) 0.1429(3) 0.0551(11) Uani 0.451(4) 1 d D . P A 2
H20A H -0.100218 0.559193 0.139083 0.066 Uiso 0.451(4) 1 calc R U P A 2
C21 C 0.1128(10) 0.6821(3) 0.1538(7) 0.0506(15) Uani 0.549(4) 1 d D . P A 1
H21 H 0.039822 0.714830 0.155963 0.061 Uiso 0.549(4) 1 calc R U P A 1
C21A C 0.0102(7) 0.6415(3) 0.1506(5) 0.0589(17) Uani 0.451(4) 1 d D . P A 2
H21A H -0.085089 0.664655 0.151560 0.071 Uiso 0.451(4) 1 calc R U P A 2
C22 C 0.2749(5) 0.69364(13) 0.1528(2) 0.0486(8) Uani 0.549(4) 1 d D . P A 1
H22 H 0.312240 0.734321 0.155010 0.058 Uiso 0.549(4) 1 calc R U P A 1
C22A C 0.1566(11) 0.6709(4) 0.1569(9) 0.058(2) Uani 0.451(4) 1 d D . P A 2
H22A H 0.160755 0.713734 0.164460 0.069 Uiso 0.451(4) 1 calc R U P A 2
C23 C 0.3824(6) 0.64661(17) 0.1487(2) 0.0398(8) Uani 0.549(4) 1 d D . P A 1
C23A C 0.2976(7) 0.6385(2) 0.1524(3) 0.0447(10) Uani 0.451(4) 1 d D . P A 2
C24 C 0.0987(4) 0.5105(3) 0.1508(3) 0.0554(9) Uani 0.549(4) 1 d D . P A 1
H24A H 0.118705 0.489679 0.079247 0.083 Uiso 0.549(4) 1 calc R U P A 1
H24B H -0.016735 0.511228 0.157200 0.083 Uiso 0.549(4) 1 calc R U P A 1
H24C H 0.153613 0.489005 0.217528 0.083 Uiso 0.549(4) 1 calc R U P A 1
C24A C 0.1346(5) 0.4766(2) 0.1323(4) 0.0525(10) Uani 0.451(4) 1 d D . P A 2
H24D H 0.181015 0.459058 0.205911 0.079 Uiso 0.451(4) 1 calc R U P A 2
H24E H 0.196390 0.463341 0.069933 0.079 Uiso 0.451(4) 1 calc R U P A 2
H24F H 0.023304 0.463145 0.115622 0.079 Uiso 0.451(4) 1 calc R U P A 2
C25 C 0.5580(5) 0.65844(14) 0.1413(3) 0.0500(8) Uani 0.549(4) 1 d D . P A 1
H25A H 0.620570 0.643150 0.211472 0.075 Uiso 0.549(4) 1 calc R U P A 1
H25B H 0.575780 0.702138 0.134453 0.075 Uiso 0.549(4) 1 calc R U P A 1
H25C H 0.591612 0.637713 0.073318 0.075 Uiso 0.549(4) 1 calc R U P A 1
C25A C 0.4563(8) 0.66921(19) 0.1534(4) 0.0561(12) Uani 0.451(4) 1 d D . P A 2
H25D H 0.506402 0.657302 0.084411 0.084 Uiso 0.451(4) 1 calc R U P A 2
H25E H 0.525516 0.657243 0.223082 0.084 Uiso 0.451(4) 1 calc R U P A 2
H25F H 0.440982 0.713255 0.153378 0.084 Uiso 0.451(4) 1 calc R U P A 2

loop_
_atom_site_aniso_label
_atom_site_aniso_U_11
_atom_site_aniso_U_22
_atom_site_aniso_U_33
_atom_site_aniso_U_23
_atom_site_aniso_U_13
_atom_site_aniso_U_12
V1 0.0504(3) 0.0305(2) 0.0246(2) 0.00045(17) 0.00530(18) 0.00331(16)
O1 0.0796(7) 0.0456(5) 0.0251(4) 0.0005(4) 0.0052(4) 0.0225(5)
O2 0.0719(13) 0.0393(10) 0.0468(11) -0.0015(8) 0.0164(9) -0.0073(9)
N1 0.0535(6) 0.0414(6) 0.0404(6) 0.0053(5) 0.0083(5) 0.0095(5)
N2 0.0489(6) 0.0344(5) 0.0265(5) -0.0017(4) 0.0054(4) 0.0042(4)
C1 0.0525(7) 0.0368(6) 0.0271(6) 0.0042(5) 0.0061(5) 0.0039(5)
C2 0.0503(7) 0.0381(7) 0.0321(6) 0.0053(5) 0.0080(5) 0.0037(5)
C3 0.0453(6) 0.0398(7) 0.0365(6) 0.0081(5) 0.0038(5) 0.0006(5)
C4 0.0484(7) 0.0429(7) 0.0329(6) 0.0039(5) 0.0006(5) -0.0039(6)
C5 0.0512(7) 0.0385(7) 0.0299(6) -0.0014(5) 0.0036(5) -0.0024(5)
C6 0.0479(6) 0.0346(6) 0.0287(6) 0.0012(5) 0.0053(5) -0.0007(5)
C7 0.0652(9) 0.0547(8) 0.0353(7) 0.0006(6) -0.0060(6) 0.0016(7)
C8 0.0555(7) 0.0434(7) 0.0330(6) 0.0060(5) 0.0078(5) 0.0104(6)
C9 0.0534(7) 0.0405(7) 0.0413(7) 0.0067(5) 0.0076(5) 0.0128(6)
C10 0.0539(8) 0.0462(8) 0.0529(8) 0.0079(6) 0.0101(6) 0.0131(6)
C11 0.0610(9) 0.0602(10) 0.0720(11) -0.0016(8) 0.0198(8) 0.0199(8)
C12 0.0754(11) 0.0562(10) 0.0783(12) -0.0170(9) 0.0149(9) 0.0153(9)
C13 0.0694(10) 0.0505(9) 0.0698(11) -0.0090(8) 0.0060(8) 0.0075(8)
C14 0.0568(8) 0.0453(8) 0.0540(8) 0.0038(6) 0.0082(7) 0.0089(6)
C15 0.0530(8) 0.0558(9) 0.0677(10) 0.0108(8) 0.0127(7) 0.0096(7)
C16 0.0565(9) 0.0572(9) 0.0683(10) 0.0014(8) 0.0122(7) 0.0032(7)
C17 0.0537(7) 0.0345(6) 0.0258(5) -0.0030(5) 0.0062(5) 0.0015(5)
C18 0.050(2) 0.035(3) 0.0220(14) -0.001(3) 0.005(2) 0.010(2)
C18A 0.066(5) 0.030(3) 0.0231(18) -0.004(3) 0.006(3) 0.004(3)
C19 0.046(2) 0.051(2) 0.0277(13) 0.0005(16) 0.0025(11) 0.000(2)
C19A 0.051(3) 0.046(3) 0.0269(15) -0.004(2) 0.0022(14) -0.002(2)
C20 0.052(2) 0.076(4) 0.0337(15) 0.004(2) 0.0040(16) 0.020(2)
C20A 0.0538(19) 0.082(3) 0.0294(15) -0.0049(16) 0.0043(13) 0.009(2)
C21 0.060(3) 0.061(4) 0.0307(15) 0.000(2) 0.003(2) 0.031(2)
C21A 0.066(4) 0.082(4) 0.0273(17) -0.006(2) 0.000(2) 0.033(3)
C22 0.070(2) 0.0425(16) 0.0329(12) -0.0033(10) 0.0053(12) 0.0145(14)
C22A 0.082(7) 0.053(4) 0.036(2) -0.007(2) -0.002(3) 0.037(4)
C23 0.052(2) 0.040(2) 0.0279(12) -0.0024(12) 0.0039(16) 0.0042(17)
C23A 0.061(3) 0.040(2) 0.0312(16) -0.0061(12) -0.0013(18) 0.004(2)
C24 0.056(2) 0.062(3) 0.0465(18) -0.0022(19) -0.0006(13) -0.007(2)
C24A 0.057(2) 0.051(3) 0.049(2) -0.0031(17) 0.0061(16) -0.0105(18)
C25 0.057(2) 0.0436(15) 0.0500(15) 0.0017(12) 0.0085(13) -0.0015(14)
C25A 0.073(4) 0.036(2) 0.058(2) -0.0078(17) 0.001(2) 0.000(2)

loop_
_atom_type_symbol
_atom_type_description
_atom_type_scat_dispersion_real
_atom_type_scat_dispersion_imag
_atom_type_scat_source
C C 0.0181 0.0091 'International Tables Vol C Tables 4.2.6.8 and 6.1.1.4'
H H 0.0000 0.0000 'International Tables Vol C Tables 4.2.6.8 and 6.1.1.4'
N N 0.0311 0.0180 'International Tables Vol C Tables 4.2.6.8 and 6.1.1.4'
O O 0.0492 0.0322 'International Tables Vol C Tables 4.2.6.8 and 6.1.1.4'
V V 0.0687 2.1097 'International Tables Vol C Tables 4.2.6.8 and 6.1.1.4'

loop_
_geom_angle_atom_site_label_1
_geom_angle_atom_site_label_2
_geom_angle_atom_site_label_3
_geom_angle
_geom_angle_site_symmetry_1
_geom_angle_site_symmetry_3
_geom_angle_publ_flag
O1 V1 N2 85.83(4) . . ?
O2 V1 O1 104.64(9) . . ?
O2 V1 N2 101.35(8) . . ?
C1 O1 V1 129.28(8) . . ?
C8 N1 C9 118.57(11) . . ?
C17 N2 V1 120.45(9) . . ?
C17 N2 C18 113.6(5) . . ?
C17 N2 C18A 116.3(6) . . ?
C18 N2 V1 120.0(5) . . ?
O1 C1 C2 120.14(11) . . ?
O1 C1 C6 122.22(11) . . ?
C2 C1 C6 117.64(11) . . ?
C1 C2 C8 119.46(11) . . ?
C3 C2 C1 119.75(12) . . ?
C3 C2 C8 120.76(12) . . ?
C2 C3 H3 118.5 . . ?
C2 C3 C4 122.95(12) . . ?
C4 C3 H3 118.5 . . ?
C3 C4 C7 121.10(12) . . ?
C5 C4 C3 117.32(12) . . ?
C5 C4 C7 121.51(12) . . ?
C4 C5 H5 119.0 . . ?
C4 C5 C6 121.96(12) . . ?
C6 C5 H5 119.0 . . ?
C1 C6 C17 121.87(11) . . ?
C5 C6 C1 120.23(12) . . ?
C5 C6 C17 117.80(11) . . ?
C4 C7 H7A 109.5 . . ?
C4 C7 H7B 109.5 . . ?
C4 C7 H7C 109.5 . . ?
H7A C7 H7B 109.5 . . ?
H7A C7 H7C 109.5 . . ?
H7B C7 H7C 109.5 . . ?
N1 C8 C2 121.13(12) . . ?
N1 C8 H8 119.4 . . ?
C2 C8 H8 119.4 . . ?
C10 C9 N1 118.30(13) . . ?
C10 C9 C14 121.68(13) . . ?
C14 C9 N1 119.86(12) . . ?
C9 C10 C15 120.05(14) . . ?
C11 C10 C9 117.95(15) . . ?
C11 C10 C15 121.98(14) . . ?
C10 C11 H11 119.4 . . ?
C12 C11 C10 121.12(15) . . ?
C12 C11 H11 119.4 . . ?
C11 C12 H12 119.9 . . ?
C13 C12 C11 120.26(16) . . ?
C13 C12 H12 119.9 . . ?
C12 C13 H13 119.7 . . ?
C12 C13 C14 120.65(17) . . ?
C14 C13 H13 119.7 . . ?
C9 C14 C16 120.98(14) . . ?
C13 C14 C9 118.33(14) . . ?
C13 C14 C16 120.69(15) . . ?
C10 C15 H15A 109.5 . . ?
C10 C15 H15B 109.5 . . ?
C10 C15 H15C 109.5 . . ?
H15A C15 H15B 109.5 . . ?
H15A C15 H15C 109.5 . . ?
H15B C15 H15C 109.5 . . ?
C14 C16 H16A 109.5 . . ?
C14 C16 H16B 109.5 . . ?
C14 C16 H16C 109.5 . . ?
H16A C16 H16B 109.5 . . ?
H16A C16 H16C 109.5 . . ?
H16B C16 H16C 109.5 . . ?
N2 C17 C6 127.16(11) . . ?
N2 C17 H17 116.4 . . ?
C6 C17 H17 116.4 . . ?
C19 C18 N2 118.5(4) . . ?
C19 C18 C23 124.4(5) . . ?
C23 C18 N2 117.0(5) . . ?
C19A C18A N2 119.2(6) . . ?
C19A C18A C23A 121.8(7) . . ?
C23A C18A N2 119.0(6) . . ?
C18 C19 C20 116.5(5) . . ?
C18 C19 C24 123.0(4) . . ?
C20 C19 C24 120.5(5) . . ?
C18A C19A C24A 119.3(5) . . ?
C20A C19A C18A 119.2(6) . . ?
C20A C19A C24A 121.5(5) . . ?
C19 C20 H20 119.4 . . ?
C19 C20 C21 121.1(5) . . ?
C21 C20 H20 119.4 . . ?
C19A C20A H20A 120.1 . . ?
C19A C20A C21A 119.8(5) . . ?
C21A C20A H20A 120.1 . . ?
C20 C21 H21 119.8 . . ?
C22 C21 C20 120.4(4) . . ?
C22 C21 H21 119.8 . . ?
C20A C21A H21A 119.6 . . ?
C22A C21A C20A 120.8(5) . . ?
C22A C21A H21A 119.6 . . ?
C21 C22 H22 119.7 . . ?
C23 C22 C21 120.6(4) . . ?
C23 C22 H22 119.7 . . ?
C21A C22A H22A 119.5 . . ?
C21A C22A C23A 120.9(8) . . ?
C23A C22A H22A 119.5 . . ?
C18 C23 C25 121.7(4) . . ?
C22 C23 C18 117.0(5) . . ?
C22 C23 C25 121.3(4) . . ?
C18A C23A C25A 120.6(5) . . ?
C22A C23A C18A 117.4(7) . . ?
C22A C23A C25A 122.0(6) . . ?
C19 C24 H24A 109.5 . . ?
C19 C24 H24B 109.5 . . ?
C19 C24 H24C 109.5 . . ?
H24A C24 H24B 109.5 . . ?
H24A C24 H24C 109.5 . . ?
H24B C24 H24C 109.5 . . ?
C19A C24A H24D 109.5 . . ?
C19A C24A H24E 109.5 . . ?
C19A C24A H24F 109.5 . . ?
H24D C24A H24E 109.5 . . ?
H24D C24A H24F 109.5 . . ?
H24E C24A H24F 109.5 . . ?
C23 C25 H25A 109.5 . . ?
C23 C25 H25B 109.5 . . ?
C23 C25 H25C 109.5 . . ?
H25A C25 H25B 109.5 . . ?
H25A C25 H25C 109.5 . . ?
H25B C25 H25C 109.5 . . ?
C23A C25A H25D 109.5 . . ?
C23A C25A H25E 109.5 . . ?
C23A C25A H25F 109.5 . . ?
H25D C25A H25E 109.5 . . ?
H25D C25A H25F 109.5 . . ?
H25E C25A H25F 109.5 . . ?

loop_
_geom_bond_atom_site_label_1
_geom_bond_atom_site_label_2
_geom_bond_distance
_geom_bond_site_symmetry_2
_geom_bond_publ_flag
V1 O1 1.9204(10) . ?
V1 O2 1.582(2) . ?
V1 N2 2.1139(10) . ?
O1 C1 1.3202(15) . ?
N1 C8 1.2696(17) . ?
N1 C9 1.4218(18) . ?
N2 C17 1.2864(16) . ?
N2 C18 1.441(7) . ?
N2 C18A 1.470(9) . ?
C1 C2 1.4157(18) . ?
C1 C6 1.4171(17) . ?
C2 C3 1.3916(18) . ?
C2 C8 1.4720(18) . ?
C3 H3 0.9500 . ?
C3 C4 1.3932(19) . ?
C4 C5 1.3805(19) . ?
C4 C7 1.5063(17) . ?
C5 H5 0.9500 . ?
C5 C6 1.4083(17) . ?
C6 C17 1.4328(18) . ?
C7 H7A 0.9800 . ?
C7 H7B 0.9800 . ?
C7 H7C 0.9800 . ?
C8 H8 0.9500 . ?
C9 C10 1.399(2) . ?
C9 C14 1.401(2) . ?
C10 C11 1.393(2) . ?
C10 C15 1.498(2) . ?
C11 H11 0.9500 . ?
C11 C12 1.382(3) . ?
C12 H12 0.9500 . ?
C12 C13 1.380(3) . ?
C13 H13 0.9500 . ?
C13 C14 1.395(2) . ?
C14 C16 1.502(2) . ?
C15 H15A 0.9800 . ?
C15 H15B 0.9800 . ?
C15 H15C 0.9800 . ?
C16 H16A 0.9800 . ?
C16 H16B 0.9800 . ?
C16 H16C 0.9800 . ?
C17 H17 0.9500 . ?
C18 C19 1.378(7) . ?
C18 C23 1.399(7) . ?
C18A C19A 1.390(8) . ?
C18A C23A 1.412(8) . ?
C19 C20 1.387(6) . ?
C19 C24 1.496(5) . ?
C19A C20A 1.384(6) . ?
C19A C24A 1.513(6) . ?
C20 H20 0.9500 . ?
C20 C21 1.388(11) . ?
C20A H20A 0.9500 . ?
C20A C21A 1.388(8) . ?
C21 H21 0.9500 . ?
C21 C22 1.386(9) . ?
C21A H21A 0.9500 . ?
C21A C22A 1.384(14) . ?
C22 H22 0.9500 . ?
C22 C23 1.380(4) . ?
C22A H22A 0.9500 . ?
C22A C23A 1.389(8) . ?
C23 C25 1.509(5) . ?
C23A C25A 1.494(6) . ?
C24 H24A 0.9800 . ?
C24 H24B 0.9800 . ?
C24 H24C 0.9800 . ?
C24A H24D 0.9800 . ?
C24A H24E 0.9800 . ?
C24A H24F 0.9800 . ?
C25 H25A 0.9800 . ?
C25 H25B 0.9800 . ?
C25 H25C 0.9800 . ?
C25A H25D 0.9800 . ?
C25A H25E 0.9800 . ?
C25A H25F 0.9800 . ?

loop_
_geom_torsion_atom_site_label_1
_geom_torsion_atom_site_label_2
_geom_torsion_atom_site_label_3
_geom_torsion_atom_site_label_4
_geom_torsion
_geom_torsion_site_symmetry_1
_geom_torsion_site_symmetry_2
_geom_torsion_site_symmetry_3
_geom_torsion_site_symmetry_4
_geom_torsion_publ_flag
V1 O1 C1 C2 -158.56(10) . . . . ?
V1 O1 C1 C6 22.39(19) . . . . ?
V1 N2 C17 C6 -23.07(18) . . . . ?
V1 N2 C18 C19 106.1(8) . . . . ?
V1 N2 C18 C23 -76.1(9) . . . . ?
O1 C1 C2 C3 176.37(12) . . . . ?
O1 C1 C2 C8 -5.57(19) . . . . ?
O1 C1 C6 C5 -176.95(12) . . . . ?
O1 C1 C6 C17 6.9(2) . . . . ?
N1 C9 C10 C11 176.87(13) . . . . ?
N1 C9 C10 C15 -4.8(2) . . . . ?
N1 C9 C14 C13 -176.54(13) . . . . ?
N1 C9 C14 C16 3.9(2) . . . . ?
N2 C18 C19 C20 177.1(6) . . . . ?
N2 C18 C19 C24 -0.6(12) . . . . ?
N2 C18 C23 C22 -176.6(6) . . . . ?
N2 C18 C23 C25 5.5(11) . . . . ?
N2 C18A C19A C20A 177.2(7) . . . . ?
N2 C18A C19A C24A -2.5(15) . . . . ?
N2 C18A C23A C22A -175.9(9) . . . . ?
N2 C18A C23A C25A 4.0(15) . . . . ?
C1 C2 C3 C4 2.1(2) . . . . ?
C1 C2 C8 N1 -168.72(13) . . . . ?
C1 C6 C17 N2 -3.9(2) . . . . ?
C2 C1 C6 C5 3.97(19) . . . . ?
C2 C1 C6 C17 -172.15(12) . . . . ?
C2 C3 C4 C5 1.02(19) . . . . ?
C2 C3 C4 C7 178.21(13) . . . . ?
C3 C2 C8 N1 9.3(2) . . . . ?
C3 C4 C5 C6 -1.62(19) . . . . ?
C4 C5 C6 C1 -0.9(2) . . . . ?
C4 C5 C6 C17 175.37(12) . . . . ?
C5 C6 C17 N2 179.89(13) . . . . ?
C6 C1 C2 C3 -4.54(19) . . . . ?
C6 C1 C2 C8 173.52(12) . . . . ?
C7 C4 C5 C6 -178.79(13) . . . . ?
C8 N1 C9 C10 105.90(16) . . . . ?
C8 N1 C9 C14 -78.60(17) . . . . ?
C8 C2 C3 C4 -175.91(12) . . . . ?
C9 N1 C8 C2 176.09(13) . . . . ?
C9 C10 C11 C12 -0.4(3) . . . . ?
C10 C9 C14 C13 -1.2(2) . . . . ?
C10 C9 C14 C16 179.21(14) . . . . ?
C10 C11 C12 C13 -0.9(3) . . . . ?
C11 C12 C13 C14 1.2(3) . . . . ?
C12 C13 C14 C9 -0.1(3) . . . . ?
C12 C13 C14 C16 179.45(17) . . . . ?
C14 C9 C10 C11 1.5(2) . . . . ?
C14 C9 C10 C15 179.79(13) . . . . ?
C15 C10 C11 C12 -178.70(16) . . . . ?
C17 N2 C18 C19 -101.0(8) . . . . ?
C17 N2 C18 C23 76.8(9) . . . . ?
C17 N2 C18A C19A -97.6(11) . . . . ?
C17 N2 C18A C23A 81.3(11) . . . . ?
C18 N2 C17 C6 -175.8(3) . . . . ?
C18 C19 C20 C21 0.0(9) . . . . ?
C18A N2 C17 C6 166.7(4) . . . . ?
C18A C19A C20A C21A 0.3(9) . . . . ?
C19 C18 C23 C22 1.1(12) . . . . ?
C19 C18 C23 C25 -176.8(7) . . . . ?
C19 C20 C21 C22 0.0(9) . . . . ?
C19A C18A C23A C22A 3.0(16) . . . . ?
C19A C18A C23A C25A -177.1(8) . . . . ?
C19A C20A C21A C22A -0.4(8) . . . . ?
C20 C21 C22 C23 0.6(9) . . . . ?
C20A C21A C22A C23A 1.8(12) . . . . ?
C21 C22 C23 C18 -1.1(8) . . . . ?
C21 C22 C23 C25 176.8(5) . . . . ?
C21A C22A C23A C18A -3.0(13) . . . . ?
C21A C22A C23A C25A 177.1(6) . . . . ?
C23 C18 C19 C20 -0.5(13) . . . . ?
C23 C18 C19 C24 -178.2(6) . . . . ?
C23A C18A C19A C20A -1.6(16) . . . . ?
C23A C18A C19A C24A 178.7(8) . . . . ?
C24 C19 C20 C21 177.7(5) . . . . ?
C24A C19A C20A C21A 180.0(4) . . . . ?
